data_7228222
loop_
_publ_author_name
'Carter, Damien J.'
'Raiteri, Paolo'
'Barnard, Keith R.'
'Gielink, Rhian'
'Mocerino, Mauro'
'Skelton, Brian W.'
'Vaughan, Jamila G.'
'Ogden, Mark I.'
'Rohl, Andrew L.'

_publ_section_title
;
 Difference Hirshfeld fingerprint plots: a tool for studying polymorphs
;
_journal_issue 16
_journal_name_full CrystEngComm
_journal_page_first 2207
_journal_paper_doi 10.1039/C6CE02535H
_journal_volume 19
_journal_year 2017
_chemical_formula_moiety 'C22 H30 N4 Ni O10 S2'
_chemical_formula_sum 'C22 H30 N4 Ni O10 S2'
_chemical_formula_weight 633.33
_chemical_name_systematic
;
 ?
;
_space_group_IT_number 14
_symmetry_cell_setting monoclinic
_symmetry_space_group_name_Hall '-P 2ybc'
_symmetry_space_group_name_H-M 'P 1 21/c 1'
_atom_sites_solution_hydrogens geom
_atom_sites_solution_primary direct
_atom_sites_solution_secondary difmap
_audit_creation_date 2011-03-20T11:49:13-00:00
_audit_creation_method 'WinGX routine CIF_UPDATE'
_audit_update_record
;
2017-01-12 deposited with the CCDC.
2017-03-28 downloaded from the CCDC.
;
_cell_angle_alpha 90
_cell_angle_beta 95.439(5)
_cell_angle_gamma 90
_cell_formula_units_Z 2
_cell_length_a 10.8252(10)
_cell_length_b 7.7396(3)
_cell_length_c 15.3660(6)
_cell_measurement_reflns_used 8591
_cell_measurement_temperature 100(2)
_cell_measurement_theta_max 34.4555
_cell_measurement_theta_min 2.9429
_cell_volume 1281.61(14)
_computing_cell_refinement
;
        CrysAlisPro, Oxford Diffraction Ltd.,
        Version 1.171.33.52 (release 06-11-2009 CrysAlis171 .NET)
        (compiled Nov  6 2009,16:24:50)
;
_computing_data_collection
;
        CrysAlisPro, Oxford Diffraction Ltd.,
        Version 1.171.33.52 (release 06-11-2009 CrysAlis171 .NET)
        (compiled Nov  6 2009,16:24:50)
;
_computing_data_reduction
;
        CrysAlisPro, Oxford Diffraction Ltd.,
        Version 1.171.33.52 (release 06-11-2009 CrysAlis171 .NET)
        (compiled Nov  6 2009,16:24:50)
;
_computing_molecular_graphics 'Diamond (Brandenburg, K., (1999)'
_computing_publication_material 'WinGX Farrugia, L. J. (1999)'
_computing_structure_refinement 'SHELXL-97 (Sheldrick, 2008)'
_computing_structure_solution 'SIR92 (Altomare et al., 1994)'
_diffrn_ambient_temperature 100(2)
_diffrn_detector_area_resol_mean 16.0009
_diffrn_measured_fraction_theta_full 0.997
_diffrn_measured_fraction_theta_max 0.949
_diffrn_measurement_device_type 'Oxford Diffraction Xcalibur diffractometer'
_diffrn_measurement_method '\w scans'
_diffrn_orient_matrix_UB_11 -0.0153411
_diffrn_orient_matrix_UB_12 0.0282306
_diffrn_orient_matrix_UB_13 -0.0436113
_diffrn_orient_matrix_UB_21 0.0151621
_diffrn_orient_matrix_UB_22 -0.0828202
_diffrn_orient_matrix_UB_23 -0.0156303
_diffrn_orient_matrix_UB_31 -0.0622104
_diffrn_orient_matrix_UB_32 -0.0271661
_diffrn_orient_matrix_UB_33 0.0022974
_diffrn_radiation_monochromator graphite
_diffrn_radiation_type MoK\a
_diffrn_radiation_wavelength 0.71073
_diffrn_reflns_av_R_equivalents 0.0263
_diffrn_reflns_av_unetI/netI 0.0286
_diffrn_reflns_limit_h_max 15
_diffrn_reflns_limit_h_min -16
_diffrn_reflns_limit_k_max 11
_diffrn_reflns_limit_k_min -12
_diffrn_reflns_limit_l_max 23
_diffrn_reflns_limit_l_min -23
_diffrn_reflns_number 16842
_diffrn_reflns_theta_full 33.5
_diffrn_reflns_theta_max 34.55
_diffrn_reflns_theta_min 2.95
_exptl_absorpt_coefficient_mu 0.985
_exptl_absorpt_correction_T_max 0.89
_exptl_absorpt_correction_T_min 0.809
_exptl_absorpt_correction_type analytical
_exptl_absorpt_process_details
;
         CrysAlisPro, Oxford Diffraction Ltd.,
        Version 1.171.33.52 (release 06-11-2009 CrysAlis171 .NET)
        (compiled Nov  6 2009,16:24:50)
Analytical numeric absorption correction using a multifaceted crystal
                        model based on expressions derived by R.C. Clark & J.S.
        (Clark, R. C. & Reid, J. S. (1995). Acta Cryst. A51, 887-897)

;
_exptl_crystal_colour red
_exptl_crystal_density_diffrn 1.641
_exptl_crystal_density_method 'not measured'
_exptl_crystal_description fragment
_exptl_crystal_F_000 660
_exptl_crystal_size_max 0.37
_exptl_crystal_size_mid 0.25
_exptl_crystal_size_min 0.18
_refine_diff_density_max 0.538
_refine_diff_density_min -0.346
_refine_diff_density_rms 0.079
_refine_ls_extinction_method none
_refine_ls_goodness_of_fit_ref 1.062
_refine_ls_hydrogen_treatment mixed
_refine_ls_matrix_type full
_refine_ls_number_parameters 186
_refine_ls_number_reflns 5188
_refine_ls_number_restraints 0
_refine_ls_restrained_S_all 1.062
_refine_ls_R_factor_all 0.038
_refine_ls_R_factor_gt 0.0323
_refine_ls_shift/su_max 0.003
_refine_ls_shift/su_mean 0
_refine_ls_structure_factor_coef Fsqd
_refine_ls_weighting_details 'calc w=1/[\s^2^(Fo^2^)+(0.0415P)^2^+0.5035P] where P=(Fo^2^+2Fc^2^)/3'
_refine_ls_weighting_scheme calc
_refine_ls_wR_factor_gt 0.0827
_refine_ls_wR_factor_ref 0.087
_reflns_number_gt 4585
_reflns_number_total 5188
_reflns_threshold_expression I>2\s(I)
_cod_data_source_file c6ce02535h2.cif
_cod_data_source_block mojvj9
_cod_original_sg_symbol_Hall '-p 2ybc'
_cod_database_code 7228222

loop_
_symmetry_equiv_pos_as_xyz
'x, y, z'
'-x, y+1/2, -z+1/2'
'-x, -y, -z'
'x, -y-1/2, z-1/2'

loop_
_atom_site_label
_atom_site_type_symbol
_atom_site_fract_x
_atom_site_fract_y
_atom_site_fract_z
_atom_site_U_iso_or_equiv
_atom_site_adp_type
_atom_site_occupancy
_atom_site_symmetry_multiplicity
_atom_site_calc_flag
_atom_site_refinement_flags
Ni1 Ni 0.5 0.5 0.5 0.01052(6) Uani 1 2 d S
O1 O 0.32114(8) 0.49671(10) 0.51421(6) 0.01234(15) Uani 1 1 d .
C1 C 0.23953(10) 0.39508(14) 0.47471(7) 0.01068(18) Uani 1 1 d .
C2 C 0.25035(10) 0.32632(14) 0.38814(7) 0.01127(18) Uani 1 1 d .
N21 N 0.46408(9) 0.40013(13) 0.38042(6) 0.01201(17) Uani 1 1 d .
C21 C 0.36009(10) 0.35460(14) 0.33868(7) 0.01172(18) Uani 1 1 d .
O21 O 0.56315(8) 0.40971(12) 0.32809(6) 0.01551(16) Uani 1 1 d .
H21 H 0.618(2) 0.444(3) 0.3606(15) 0.037(6) Uiso 1 1 d .
C22 C 0.35131(11) 0.32822(18) 0.24149(8) 0.0182(2) Uani 1 1 d .
H22A H 0.4075 0.4086 0.2157 0.027 Uiso 1 1 calc R
H22B H 0.266 0.3497 0.2166 0.027 Uiso 1 1 calc R
H22C H 0.3747 0.2092 0.2287 0.027 Uiso 1 1 calc R
C3 C 0.15332(10) 0.22796(15) 0.34723(7) 0.01301(19) Uani 1 1 d .
H3 H 0.1609 0.1872 0.2897 0.016 Uiso 1 1 calc R
C4 C 0.04555(10) 0.18608(15) 0.38625(8) 0.0140(2) Uani 1 1 d .
C41 C -0.05680(12) 0.08134(18) 0.33826(9) 0.0191(2) Uani 1 1 d .
H41A H -0.0894 -0.0014 0.3786 0.029 Uiso 1 1 calc R
H41B H -0.0239 0.0187 0.29 0.029 Uiso 1 1 calc R
H41C H -0.1236 0.1586 0.3149 0.029 Uiso 1 1 calc R
C5 C 0.03566(10) 0.24623(15) 0.46995(8) 0.01366(19) Uani 1 1 d .
H5 H -0.0356 0.2179 0.4987 0.016 Uiso 1 1 calc R
C6 C 0.12907(10) 0.34832(15) 0.51296(7) 0.01186(18) Uani 1 1 d .
N6 N 0.10674(9) 0.40532(14) 0.60006(7) 0.01445(18) Uani 1 1 d .
O61 O 0.18163(9) 0.49983(13) 0.64315(6) 0.02024(19) Uani 1 1 d .
O62 O 0.01096(9) 0.35563(14) 0.63024(7) 0.0237(2) Uani 1 1 d .
O11 O 0.49491(8) 0.75453(11) 0.44390(6) 0.01521(16) Uani 1 1 d .
S1 S 0.39519(3) 0.88627(4) 0.416245(19) 0.01418(6) Uani 1 1 d .
C11 C 0.28211(12) 0.78247(17) 0.34125(8) 0.0181(2) Uani 1 1 d .
H11A H 0.3216 0.7433 0.2899 0.027 Uiso 1 1 calc R
H11B H 0.2156 0.8644 0.3229 0.027 Uiso 1 1 calc R
H11C H 0.2472 0.6829 0.3698 0.027 Uiso 1 1 calc R
C12 C 0.30241(12) 0.91257(17) 0.50593(9) 0.0183(2) Uani 1 1 d .
H12A H 0.2753 0.799 0.525 0.027 Uiso 1 1 calc R
H12B H 0.2296 0.9834 0.4873 0.027 Uiso 1 1 calc R
H12C H 0.3516 0.9697 0.5545 0.027 Uiso 1 1 calc R

loop_
_atom_site_aniso_label
_atom_site_aniso_U_11
_atom_site_aniso_U_22
_atom_site_aniso_U_33
_atom_site_aniso_U_23
_atom_site_aniso_U_13
_atom_site_aniso_U_12
Ni1 0.00882(9) 0.01367(10) 0.00919(9) -0.00128(6) 0.00155(6) -0.00160(6)
O1 0.0094(3) 0.0151(4) 0.0127(4) -0.0027(3) 0.0017(3) -0.0024(3)
C1 0.0094(4) 0.0113(4) 0.0113(4) 0.0013(3) 0.0006(3) 0.0003(3)
C2 0.0111(4) 0.0119(4) 0.0108(4) 0.0005(3) 0.0008(3) -0.0004(3)
N21 0.0104(4) 0.0144(4) 0.0117(4) -0.0005(3) 0.0032(3) -0.0010(3)
C21 0.0123(4) 0.0124(4) 0.0105(4) -0.0007(3) 0.0013(3) 0.0004(3)
O21 0.0110(4) 0.0241(4) 0.0120(4) -0.0033(3) 0.0039(3) -0.0030(3)
C22 0.0152(5) 0.0283(6) 0.0110(5) -0.0041(4) 0.0014(4) -0.0012(4)
C3 0.0133(5) 0.0130(4) 0.0126(5) -0.0003(4) 0.0003(3) -0.0009(4)
C4 0.0121(5) 0.0155(5) 0.0141(5) 0.0010(4) -0.0009(4) -0.0022(4)
C41 0.0163(5) 0.0226(6) 0.0179(5) -0.0006(4) -0.0008(4) -0.0071(4)
C5 0.0113(5) 0.0154(5) 0.0142(5) 0.0018(4) 0.0006(4) -0.0020(4)
C6 0.0112(4) 0.0138(5) 0.0108(4) 0.0003(3) 0.0023(3) 0.0001(4)
N6 0.0129(4) 0.0170(4) 0.0137(4) 0.0015(3) 0.0025(3) 0.0009(3)
O61 0.0151(4) 0.0295(5) 0.0162(4) -0.0059(3) 0.0020(3) -0.0045(3)
O62 0.0200(4) 0.0322(5) 0.0203(5) -0.0037(4) 0.0096(3) -0.0093(4)
O11 0.0120(4) 0.0160(4) 0.0177(4) 0.0016(3) 0.0021(3) 0.0000(3)
S1 0.01391(13) 0.01308(12) 0.01577(13) 0.00093(9) 0.00254(9) -0.00150(9)
C11 0.0180(5) 0.0178(5) 0.0179(5) 0.0013(4) -0.0020(4) -0.0006(4)
C12 0.0168(5) 0.0186(5) 0.0204(6) -0.0032(4) 0.0059(4) -0.0002(4)

loop_
_atom_type_symbol
_atom_type_description
_atom_type_scat_dispersion_real
_atom_type_scat_dispersion_imag
_atom_type_scat_source
C C 0.0033 0.0016 'International Tables Vol C Tables 4.2.6.8 and 6.1.1.4'
H H 0 0 'International Tables Vol C Tables 4.2.6.8 and 6.1.1.4'
N N 0.0061 0.0033 'International Tables Vol C Tables 4.2.6.8 and 6.1.1.4'
O O 0.0106 0.006 'International Tables Vol C Tables 4.2.6.8 and 6.1.1.4'
Ni Ni 0.3393 1.1124 'International Tables Vol C Tables 4.2.6.8 and 6.1.1.4'
S S 0.1246 0.1234 'International Tables Vol C Tables 4.2.6.8 and 6.1.1.4'

loop_
_exptl_crystal_face_index_h
_exptl_crystal_face_index_k
_exptl_crystal_face_index_l
_exptl_crystal_face_perp_dist
0 -1 -1 0.039
-1 1 1 0.0958
-1 0 0 0.1538
1 0 0 0.1256
0 0 1 0.0988
0 0 -1 0.1046
-6 9 9 0.0945
10 8 2 0.1903
-4 6 -16 0.0911

loop_
_geom_angle_atom_site_label_1
_geom_angle_atom_site_label_2
_geom_angle_atom_site_label_3
_geom_angle
_geom_angle_site_symmetry_1
_geom_angle_site_symmetry_3
O1 Ni1 O1 180 3_666 .
O1 Ni1 N21 90.61(4) 3_666 .
O1 Ni1 N21 89.39(4) . .
O1 Ni1 N21 89.39(4) 3_666 3_666
O1 Ni1 N21 90.61(4) . 3_666
N21 Ni1 N21 180 . 3_666
O1 Ni1 O11 93.91(3) 3_666 3_666
O1 Ni1 O11 86.09(3) . 3_666
N21 Ni1 O11 90.55(4) . 3_666
N21 Ni1 O11 89.45(4) 3_666 3_666
O1 Ni1 O11 86.09(3) 3_666 .
O1 Ni1 O11 93.91(3) . .
N21 Ni1 O11 89.45(4) . .
N21 Ni1 O11 90.55(4) 3_666 .
O11 Ni1 O11 180 3_666 .
C1 O1 Ni1 126.31(7) . .
O1 C1 C6 121.56(10) . .
O1 C1 C2 123.01(10) . .
C6 C1 C2 115.39(10) . .
C3 C2 C1 119.39(10) . .
C3 C2 C21 116.97(10) . .
C1 C2 C21 123.64(10) . .
C21 N21 O21 114.08(9) . .
C21 N21 Ni1 130.34(8) . .
O21 N21 Ni1 114.48(7) . .
N21 C21 C2 119.21(10) . .
N21 C21 C22 120.09(10) . .
C2 C21 C22 120.69(10) . .
C2 C3 C4 123.72(11) . .
C5 C4 C3 117.53(10) . .
C5 C4 C41 121.22(10) . .
C3 C4 C41 121.25(11) . .
C4 C5 C6 120.92(10) . .
C5 C6 C1 123.00(10) . .
C5 C6 N6 115.55(10) . .
C1 C6 N6 121.45(10) . .
O61 N6 O62 120.91(11) . .
O61 N6 C6 121.04(10) . .
O62 N6 C6 118.05(10) . .
S1 O11 Ni1 136.01(5) . .
O11 S1 C11 107.69(6) . .
O11 S1 C12 107.27(6) . .
C11 S1 C12 98.46(6) . .

loop_
_geom_bond_atom_site_label_1
_geom_bond_atom_site_label_2
_geom_bond_distance
_geom_bond_site_symmetry_2
Ni1 O1 1.9691(9) 3_666
Ni1 O1 1.9691(9) .
Ni1 N21 1.9973(10) .
Ni1 N21 1.9973(10) 3_666
Ni1 O11 2.1489(9) 3_666
Ni1 O11 2.1489(9) .
O1 C1 1.2907(13) .
C1 C6 1.4281(15) .
C1 C2 1.4478(16) .
C2 C3 1.3974(15) .
C2 C21 1.4859(16) .
N21 C21 1.2907(14) .
N21 O21 1.4021(13) .
C21 C22 1.5015(16) .
C3 C4 1.3993(16) .
C4 C5 1.3814(17) .
C4 C41 1.5078(16) .
C5 C6 1.3989(16) .
C6 N6 1.4511(15) .
N6 O61 1.2364(14) .
N6 O62 1.2366(14) .
O11 S1 1.5161(9) .
S1 C11 1.7901(13) .
S1 C12 1.7921(13) .

loop_
_geom_hbond_atom_site_label_D
_geom_hbond_atom_site_label_H
_geom_hbond_atom_site_label_A
_geom_hbond_distance_DH
_geom_hbond_distance_HA
_geom_hbond_distance_DA
_geom_hbond_angle_DHA
_geom_hbond_site_symmetry_A
O21 H21 O1 0.78(2) 2.03(2) 2.7184(12) 147(2) 3_666
O21 H21 O61 0.78(2) 2.22(2) 2.8438(13) 137(2) 3_666
